data_2225033
loop_
_publ_author_name
'Watanabe, Shoji'
'Nakaema, Kosuke'
'Muto, Toyokazu'
'Okamoto, Akiko'
'Yonezawa, Noriyuki'

_publ_section_title
;
 Bis(4-bromobenzoyl)(2,7-dimethoxynaphthalene-1,8-diyl)dimethanone
;
_journal_coeditor_code IS2516
_journal_issue 2
_journal_name_full 'Acta Crystallographica Section E'
_journal_page_first o403
_journal_paper_doi 10.1107/S1600536810001819
_journal_volume 66
_journal_year 2010
_chemical_formula_iupac 'C26 H18 Br2 O4'
_chemical_formula_moiety 'C26 H18 Br2 O4'
_chemical_formula_sum 'C26 H18 Br2 O4'
_chemical_formula_weight 554.22
_chemical_melting_point 523
_chemical_name_systematic
;
Bis(4-bromobenzoyl)(2,7-dimethoxynaphthalene-1,8-diyl)dimethanone
;
_space_group_IT_number 14
_symmetry_cell_setting monoclinic
_symmetry_space_group_name_Hall '-P 2ybc'
_symmetry_space_group_name_H-M 'P 1 21/c 1'
_atom_sites_solution_hydrogens difmap
_atom_sites_solution_primary direct
_atom_sites_solution_secondary difmap
_audit_creation_method SHELXL-97
_cell_angle_alpha 90.00
_cell_angle_beta 100.982(4)
_cell_angle_gamma 90.00
_cell_formula_units_Z 4
_cell_length_a 7.8748(5)
_cell_length_b 25.7908(16)
_cell_length_c 11.5618(7)
_cell_measurement_reflns_used 40803
_cell_measurement_temperature 296
_cell_measurement_theta_max 68.2
_cell_measurement_theta_min 3.4
_cell_volume 2305.2(2)
_computing_cell_refinement '<i>PROCESS-AUTO</i> (Rigaku, 1998)'
_computing_data_collection '<i>PROCESS-AUTO</i> (Rigaku, 1998)'
_computing_data_reduction '<i>CrystalStructure</i> (Rigaku/MSC, 2004)'
_computing_molecular_graphics '<i>ORTEPIII</i> (Burnett & Johnson, 1996)'
_computing_publication_material '<i>SHELXL97</i> (Sheldrick, 2008)'
_computing_structure_refinement '<i>SHELXL97</i> (Sheldrick, 2008)'
_computing_structure_solution '<i>SIR2004</i> (Burla <i>et al.</i>,  2005)'
_diffrn_ambient_temperature 296
_diffrn_detector_area_resol_mean 10.00
_diffrn_measured_fraction_theta_full 1.000
_diffrn_measured_fraction_theta_max 1.000
_diffrn_measurement_device_type 'Rigaku R-AXIS RAPID'
_diffrn_measurement_method \w
_diffrn_radiation_monochromator graphite
_diffrn_radiation_source 'rotating anode'
_diffrn_radiation_type CuK\a
_diffrn_radiation_wavelength 1.54187
_diffrn_reflns_av_R_equivalents 0.0640
_diffrn_reflns_av_sigmaI/netI 0.0255
_diffrn_reflns_limit_h_max 9
_diffrn_reflns_limit_h_min -9
_diffrn_reflns_limit_k_max 31
_diffrn_reflns_limit_k_min -31
_diffrn_reflns_limit_l_max 13
_diffrn_reflns_limit_l_min -13
_diffrn_reflns_number 42468
_diffrn_reflns_theta_full 68.22
_diffrn_reflns_theta_max 68.22
_diffrn_reflns_theta_min 3.43
_exptl_absorpt_coefficient_mu 4.714
_exptl_absorpt_correction_T_max 0.4524
_exptl_absorpt_correction_T_min 0.1642
_exptl_absorpt_correction_type numerical
_exptl_absorpt_process_details
;
(<i>NUMABS</i>; Higashi, 1999)
;
_exptl_crystal_colour colorless
_exptl_crystal_density_diffrn 1.597
_exptl_crystal_density_method 'not measured'
_exptl_crystal_description platelet
_exptl_crystal_F_000 1104
_exptl_crystal_size_max 0.60
_exptl_crystal_size_mid 0.30
_exptl_crystal_size_min 0.20
_refine_diff_density_max 0.729
_refine_diff_density_min -0.660
_refine_ls_extinction_coef 0.00195(13)
_refine_ls_extinction_expression Fc^*^=kFc[1+0.001xFc^2^\l^3^/sin(2\q)]^-1/4^
_refine_ls_extinction_method '<i>SHELXL97</i> (Sheldrick, 2008)'
_refine_ls_goodness_of_fit_ref 1.051
_refine_ls_hydrogen_treatment constr
_refine_ls_matrix_type full
_refine_ls_number_parameters 292
_refine_ls_number_reflns 4220
_refine_ls_number_restraints 0
_refine_ls_restrained_S_all 1.051
_refine_ls_R_factor_all 0.0407
_refine_ls_R_factor_gt 0.0383
_refine_ls_shift/su_max 0.000
_refine_ls_shift/su_mean 0.000
_refine_ls_structure_factor_coef Fsqd
_refine_ls_weighting_details 'calc w=1/[\s^2^(Fo^2^)+(0.0451P)^2^+1.8271P] where P=(Fo^2^+2Fc^2^)/3'
_refine_ls_weighting_scheme calc
_refine_ls_wR_factor_gt 0.1014
_refine_ls_wR_factor_ref 0.1032
_reflns_number_gt 3825
_reflns_number_total 4220
_reflns_threshold_expression I>2sigma(I)
_cod_data_source_file is2516.cif
_cod_data_source_block I
_cod_original_sg_symbol_H-M 'P 21/c'
_cod_database_code 2225033
_cod_database_fobs_code 2225033

loop_
_symmetry_equiv_pos_site_id
_symmetry_equiv_pos_as_xyz
1 +X,+Y,+Z
2 -X,1/2+Y,1/2-Z
3 -X,-Y,-Z
4 +X,1/2-Y,1/2+Z

loop_
_atom_site_type_symbol
_atom_site_label
_atom_site_fract_x
_atom_site_fract_y
_atom_site_fract_z
_atom_site_U_iso_or_equiv
_atom_site_adp_type
_atom_site_calc_flag
_atom_site_refinement_flags
_atom_site_occupancy
_atom_site_disorder_assembly
_atom_site_disorder_group
Br Br1 0.72128(5) 0.437493(13) 0.07373(3) 0.07441(16) Uani d . 1 . .
Br Br2 1.22096(6) 0.071146(15) 0.46717(4) 0.08957(19) Uani d . 1 . .
O O1 0.7621(2) 0.18244(7) -0.02615(16) 0.0540(4) Uani d . 1 . .
O O2 0.7527(3) 0.04184(9) -0.0577(2) 0.0725(6) Uani d . 1 . .
O O3 0.5203(3) 0.18565(8) 0.17194(16) 0.0626(5) Uani d . 1 . .
O O4 0.1847(3) 0.25609(10) -0.0098(2) 0.0817(7) Uani d . 1 . .
C C1 0.3713(3) 0.18756(10) -0.0245(2) 0.0478(6) Uani d . 1 . .
C C2 0.2137(4) 0.21142(12) -0.0655(3) 0.0591(7) Uani d . 1 . .
C C3 0.0891(4) 0.18868(15) -0.1549(3) 0.0706(8) Uani d . 1 . .
H H3 -0.0131 0.2061 -0.1852 0.085 Uiso calc R 1 . .
C C4 0.1205(4) 0.14116(15) -0.1958(3) 0.0711(9) Uani d . 1 . .
H H4 0.0360 0.1256 -0.2523 0.085 Uiso calc R 1 . .
C C5 0.2764(4) 0.11461(12) -0.1558(2) 0.0585(7) Uani d . 1 . .
C C6 0.3060(5) 0.06490(13) -0.1987(3) 0.0696(9) Uani d . 1 . .
H H6 0.2184 0.0492 -0.2526 0.083 Uiso calc R 1 . .
C C7 0.4558(5) 0.03943(12) -0.1646(3) 0.0661(8) Uani d . 1 . .
H H7 0.4694 0.0062 -0.1927 0.079 Uiso calc R 1 . .
C C8 0.5925(4) 0.06332(11) -0.0859(2) 0.0558(7) Uani d . 1 . .
C C9 0.5715(3) 0.11220(10) -0.0403(2) 0.0460(6) Uani d . 1 . .
C C10 0.4095(3) 0.13854(10) -0.0715(2) 0.0487(6) Uani d . 1 . .
C C11 0.4846(3) 0.21101(10) 0.0821(2) 0.0483(6) Uani d . 1 . .
C C12 0.5453(3) 0.26560(10) 0.0768(2) 0.0446(5) Uani d . 1 . .
C C13 0.5458(3) 0.29065(10) -0.0294(2) 0.0474(6) Uani d . 1 . .
H H13 0.5073 0.2731 -0.0999 0.057 Uiso calc R 1 . .
C C14 0.6028(4) 0.34120(10) -0.0320(2) 0.0508(6) Uani d . 1 . .
H H14 0.6058 0.3576 -0.1032 0.061 Uiso calc R 1 . .
C C15 0.6551(3) 0.36681(10) 0.0736(2) 0.0498(6) Uani d . 1 . .
C C16 0.6569(4) 0.34286(11) 0.1802(2) 0.0561(7) Uani d . 1 . .
H H16 0.6937 0.3607 0.2504 0.067 Uiso calc R 1 . .
C C17 0.6036(4) 0.29216(11) 0.1813(2) 0.0543(6) Uani d . 1 . .
H H17 0.6066 0.2754 0.2530 0.065 Uiso calc R 1 . .
C C18 0.7312(3) 0.14120(10) 0.0171(2) 0.0450(5) Uani d . 1 . .
C C19 0.8499(3) 0.12117(9) 0.1232(2) 0.0463(6) Uani d . 1 . .
C C20 1.0174(4) 0.14010(12) 0.1497(3) 0.0615(7) Uani d . 1 . .
H H20 1.0549 0.1636 0.0990 0.074 Uiso calc R 1 . .
C C21 1.1292(4) 0.12445(13) 0.2506(3) 0.0680(8) Uani d . 1 . .
H H21 1.2420 0.1369 0.2677 0.082 Uiso calc R 1 . .
C C22 1.0712(4) 0.09027(10) 0.3249(2) 0.0560(7) Uani d . 1 . .
C C23 0.9078(4) 0.07017(11) 0.3003(3) 0.0595(7) Uani d . 1 . .
H H23 0.8718 0.0464 0.3511 0.071 Uiso calc R 1 . .
C C24 0.7965(4) 0.08571(11) 0.1986(2) 0.0559(7) Uani d . 1 . .
H H24 0.6851 0.0722 0.1809 0.067 Uiso calc R 1 . .
C C25 0.0244(4) 0.28190(14) -0.0380(4) 0.0872(12) Uani d . 1 . .
H H25A 0.0302 0.3139 0.0050 0.105 Uiso calc R 1 . .
H H25B -0.0647 0.2604 -0.0173 0.105 Uiso calc R 1 . .
H H25C -0.0016 0.2890 -0.1210 0.105 Uiso calc R 1 . .
C C26 0.7792(6) -0.00847(14) -0.1026(4) 0.0892(12) Uani d . 1 . .
H H26A 0.8985 -0.0181 -0.0786 0.107 Uiso calc R 1 . .
H H26B 0.7494 -0.0080 -0.1870 0.107 Uiso calc R 1 . .
H H26C 0.7076 -0.0332 -0.0722 0.107 Uiso calc R 1 . .

loop_
_atom_site_aniso_label
_atom_site_aniso_U_11
_atom_site_aniso_U_22
_atom_site_aniso_U_33
_atom_site_aniso_U_12
_atom_site_aniso_U_13
_atom_site_aniso_U_23
Br1 0.0966(3) 0.0548(2) 0.0726(2) -0.01775(16) 0.01798(19) -0.00874(14)
Br2 0.0988(3) 0.0691(3) 0.0839(3) 0.00526(19) -0.0253(2) 0.01543(18)
O1 0.0562(11) 0.0522(11) 0.0536(10) -0.0098(8) 0.0102(8) 0.0071(8)
O2 0.0782(15) 0.0593(12) 0.0778(14) 0.0047(11) 0.0087(11) -0.0213(11)
O3 0.0877(15) 0.0586(11) 0.0417(10) -0.0066(10) 0.0131(9) 0.0028(8)
O4 0.0507(12) 0.0856(16) 0.1094(19) 0.0056(11) 0.0163(12) -0.0257(14)
C1 0.0456(14) 0.0549(15) 0.0445(13) -0.0100(11) 0.0128(10) -0.0023(11)
C2 0.0474(15) 0.0674(18) 0.0639(17) -0.0093(13) 0.0136(13) -0.0031(14)
C3 0.0493(17) 0.089(2) 0.070(2) -0.0042(15) 0.0039(14) 0.0004(17)
C4 0.0564(18) 0.089(2) 0.0636(18) -0.0159(16) -0.0006(14) -0.0074(17)
C5 0.0576(16) 0.0679(18) 0.0488(14) -0.0176(14) 0.0072(12) -0.0061(13)
C6 0.074(2) 0.070(2) 0.0597(18) -0.0244(16) 0.0006(15) -0.0150(14)
C7 0.083(2) 0.0525(16) 0.0622(18) -0.0176(15) 0.0118(16) -0.0150(14)
C8 0.0675(18) 0.0517(15) 0.0490(15) -0.0093(13) 0.0129(13) -0.0054(11)
C9 0.0539(14) 0.0482(13) 0.0366(12) -0.0111(11) 0.0102(10) -0.0019(10)
C10 0.0540(15) 0.0542(14) 0.0391(12) -0.0152(12) 0.0121(11) -0.0001(10)
C11 0.0513(14) 0.0553(15) 0.0407(13) -0.0019(11) 0.0150(11) -0.0037(11)
C12 0.0443(13) 0.0524(14) 0.0378(12) -0.0012(10) 0.0096(10) -0.0031(10)
C13 0.0558(15) 0.0502(14) 0.0361(12) 0.0004(11) 0.0082(10) -0.0064(10)
C14 0.0608(16) 0.0518(14) 0.0406(13) 0.0014(12) 0.0116(11) 0.0028(11)
C15 0.0507(14) 0.0465(13) 0.0526(14) -0.0023(11) 0.0104(11) -0.0047(11)
C16 0.0661(17) 0.0624(17) 0.0396(13) -0.0110(13) 0.0093(12) -0.0113(12)
C17 0.0645(17) 0.0627(16) 0.0359(12) -0.0072(13) 0.0103(11) -0.0021(11)
C18 0.0501(14) 0.0464(13) 0.0406(12) -0.0057(11) 0.0137(10) -0.0023(10)
C19 0.0521(14) 0.0437(13) 0.0439(13) -0.0056(10) 0.0113(11) -0.0026(10)
C20 0.0567(17) 0.0619(17) 0.0647(17) -0.0107(13) 0.0087(13) 0.0141(14)
C21 0.0543(17) 0.0665(19) 0.078(2) -0.0080(14) -0.0012(15) 0.0080(15)
C22 0.0661(17) 0.0436(14) 0.0532(15) 0.0060(12) -0.0016(13) -0.0005(11)
C23 0.078(2) 0.0497(15) 0.0505(15) -0.0066(13) 0.0105(14) 0.0055(12)
C24 0.0618(17) 0.0538(15) 0.0515(15) -0.0148(13) 0.0091(12) 0.0022(12)
C25 0.065(2) 0.0543(18) 0.142(4) 0.0001(15) 0.021(2) 0.015(2)
C26 0.107(3) 0.068(2) 0.089(3) 0.018(2) 0.009(2) -0.0228(19)

loop_
_atom_type_symbol
_atom_type_description
_atom_type_scat_dispersion_real
_atom_type_scat_dispersion_imag
_atom_type_scat_source
C C 0.0181 0.0091 'International Tables Vol C Tables 4.2.6.8 and 6.1.1.4'
H H 0.0000 0.0000 'International Tables Vol C Tables 4.2.6.8 and 6.1.1.4'
O O 0.0492 0.0322 'International Tables Vol C Tables 4.2.6.8 and 6.1.1.4'
Br Br -0.6763 1.2805 'International Tables Vol C Tables 4.2.6.8 and 6.1.1.4'

loop_
_geom_angle_atom_site_label_1
_geom_angle_atom_site_label_2
_geom_angle_atom_site_label_3
_geom_angle_site_symmetry_1
_geom_angle_site_symmetry_3
_geom_angle
_geom_angle_publ_flag
C8 O2 C26 . . 118.4(3) ?
C2 O4 C25 . . 120.9(3) ?
C2 C1 C10 . . 120.1(2) ?
C2 C1 C11 . . 117.0(2) ?
C10 C1 C11 . . 122.1(2) ?
O4 C2 C1 . . 115.7(3) ?
O4 C2 C3 . . 122.9(3) ?
C1 C2 C3 . . 121.3(3) ?
C4 C3 C2 . . 119.0(3) ?
C4 C3 H3 . . 120.5 ?
C2 C3 H3 . . 120.5 ?
C3 C4 C5 . . 122.1(3) ?
C3 C4 H4 . . 118.9 ?
C5 C4 H4 . . 118.9 ?
C4 C5 C6 . . 121.3(3) ?
C4 C5 C10 . . 119.7(3) ?
C6 C5 C10 . . 118.9(3) ?
C7 C6 C5 . . 122.5(3) ?
C7 C6 H6 . . 118.8 ?
C5 C6 H6 . . 118.8 ?
C6 C7 C8 . . 119.7(3) ?
C6 C7 H7 . . 120.2 ?
C8 C7 H7 . . 120.2 ?
O2 C8 C9 . . 116.8(2) ?
O2 C8 C7 . . 122.4(3) ?
C9 C8 C7 . . 120.6(3) ?
C8 C9 C10 . . 120.1(2) ?
C8 C9 C18 . . 117.9(2) ?
C10 C9 C18 . . 120.4(2) ?
C5 C10 C9 . . 118.1(2) ?
C5 C10 C1 . . 117.4(3) ?
C9 C10 C1 . . 124.5(2) ?
O3 C11 C12 . . 121.3(2) ?
O3 C11 C1 . . 119.3(2) ?
C12 C11 C1 . . 119.3(2) ?
C13 C12 C17 . . 118.9(2) ?
C13 C12 C11 . . 122.1(2) ?
C17 C12 C11 . . 119.0(2) ?
C14 C13 C12 . . 120.9(2) ?
C14 C13 H13 . . 119.5 ?
C12 C13 H13 . . 119.5 ?
C15 C14 C13 . . 118.4(2) ?
C15 C14 H14 . . 120.8 ?
C13 C14 H14 . . 120.8 ?
C16 C15 C14 . . 121.9(2) ?
C16 C15 Br1 . . 118.37(19) ?
C14 C15 Br1 . . 119.8(2) ?
C17 C16 C15 . . 119.0(2) ?
C17 C16 H16 . . 120.5 ?
C15 C16 H16 . . 120.5 ?
C16 C17 C12 . . 120.8(2) ?
C16 C17 H17 . . 119.6 ?
C12 C17 H17 . . 119.6 ?
O1 C18 C19 . . 119.9(2) ?
O1 C18 C9 . . 117.9(2) ?
C19 C18 C9 . . 122.2(2) ?
C20 C19 C24 . . 119.0(3) ?
C20 C19 C18 . . 118.9(2) ?
C24 C19 C18 . . 122.1(2) ?
C21 C20 C19 . . 120.7(3) ?
C21 C20 H20 . . 119.6 ?
C19 C20 H20 . . 119.6 ?
C22 C21 C20 . . 118.9(3) ?
C22 C21 H21 . . 120.6 ?
C20 C21 H21 . . 120.6 ?
C23 C22 C21 . . 121.8(3) ?
C23 C22 Br2 . . 119.2(2) ?
C21 C22 Br2 . . 119.0(2) ?
C22 C23 C24 . . 119.1(3) ?
C22 C23 H23 . . 120.5 ?
C24 C23 H23 . . 120.5 ?
C19 C24 C23 . . 120.5(3) ?
C19 C24 H24 . . 119.8 ?
C23 C24 H24 . . 119.8 ?
O4 C25 H25A . . 109.5 ?
O4 C25 H25B . . 109.5 ?
H25A C25 H25B . . 109.5 ?
O4 C25 H25C . . 109.5 ?
H25A C25 H25C . . 109.5 ?
H25B C25 H25C . . 109.5 ?
O2 C26 H26A . . 109.5 ?
O2 C26 H26B . . 109.5 ?
H26A C26 H26B . . 109.5 ?
O2 C26 H26C . . 109.5 ?
H26A C26 H26C . . 109.5 ?
H26B C26 H26C . . 109.5 ?

loop_
_geom_bond_atom_site_label_1
_geom_bond_atom_site_label_2
_geom_bond_site_symmetry_2
_geom_bond_distance
_geom_bond_publ_flag
Br1 C15 . 1.896(3) ?
Br2 C22 . 1.897(3) ?
O1 C18 . 1.219(3) ?
O2 C8 . 1.359(4) ?
O2 C26 . 1.427(4) ?
O3 C11 . 1.214(3) ?
O4 C2 . 1.361(4) ?
O4 C25 . 1.409(4) ?
C1 C2 . 1.386(4) ?
C1 C10 . 1.430(4) ?
C1 C11 . 1.505(4) ?
C2 C3 . 1.409(4) ?
C3 C4 . 1.354(5) ?
C3 H3 . 0.9300 ?
C4 C5 . 1.405(5) ?
C4 H4 . 0.9300 ?
C5 C6 . 1.410(4) ?
C5 C10 . 1.429(4) ?
C6 C7 . 1.342(5) ?
C6 H6 . 0.9300 ?
C7 C8 . 1.412(4) ?
C7 H7 . 0.9300 ?
C8 C9 . 1.389(4) ?
C9 C10 . 1.429(4) ?
C9 C18 . 1.504(3) ?
C11 C12 . 1.492(4) ?
C12 C13 . 1.389(3) ?
C12 C17 . 1.389(3) ?
C13 C14 . 1.381(4) ?
C13 H13 . 0.9300 ?
C14 C15 . 1.381(4) ?
C14 H14 . 0.9300 ?
C15 C16 . 1.376(4) ?
C16 C17 . 1.374(4) ?
C16 H16 . 0.9300 ?
C17 H17 . 0.9300 ?
C18 C19 . 1.487(4) ?
C19 C20 . 1.384(4) ?
C19 C24 . 1.383(4) ?
C20 C21 . 1.381(4) ?
C20 H20 . 0.9300 ?
C21 C22 . 1.369(4) ?
C21 H21 . 0.9300 ?
C22 C23 . 1.366(4) ?
C23 C24 . 1.385(4) ?
C23 H23 . 0.9300 ?
C24 H24 . 0.9300 ?
C25 H25A . 0.9600 ?
C25 H25B . 0.9600 ?
C25 H25C . 0.9600 ?
C26 H26A . 0.9600 ?
C26 H26B . 0.9600 ?
C26 H26C . 0.9600 ?

loop_
_geom_hbond_atom_site_label_D
_geom_hbond_atom_site_label_H
_geom_hbond_atom_site_label_A
_geom_hbond_site_symmetry_A
_geom_hbond_distance_DH
_geom_hbond_distance_HA
_geom_hbond_distance_DA
_geom_hbond_angle_DHA
_geom_hbond_publ_flag
C25 H25B O1 1_455 0.96 2.42 3.313(4) 155 y

loop_
_geom_torsion_atom_site_label_1
_geom_torsion_atom_site_label_2
_geom_torsion_atom_site_label_3
_geom_torsion_atom_site_label_4
_geom_torsion_site_symmetry_1
_geom_torsion_site_symmetry_2
_geom_torsion_site_symmetry_3
_geom_torsion_site_symmetry_4
_geom_torsion
_geom_torsion_publ_flag
C25 O4 C2 C1 . . . . -175.5(3) ?
C25 O4 C2 C3 . . . . 1.0(5) ?
C10 C1 C2 O4 . . . . 175.6(2) ?
C11 C1 C2 O4 . . . . 4.9(4) ?
C10 C1 C2 C3 . . . . -1.0(4) ?
C11 C1 C2 C3 . . . . -171.6(3) ?
O4 C2 C3 C4 . . . . -172.1(3) ?
C1 C2 C3 C4 . . . . 4.1(5) ?
C2 C3 C4 C5 . . . . -2.7(5) ?
C3 C4 C5 C6 . . . . 179.4(3) ?
C3 C4 C5 C10 . . . . -1.8(5) ?
C4 C5 C6 C7 . . . . 177.9(3) ?
C10 C5 C6 C7 . . . . -1.0(5) ?
C5 C6 C7 C8 . . . . -2.2(5) ?
C26 O2 C8 C9 . . . . 179.7(3) ?
C26 O2 C8 C7 . . . . -4.8(5) ?
C6 C7 C8 O2 . . . . -173.1(3) ?
C6 C7 C8 C9 . . . . 2.2(5) ?
O2 C8 C9 C10 . . . . 176.5(2) ?
C7 C8 C9 C10 . . . . 0.9(4) ?
O2 C8 C9 C18 . . . . 10.9(4) ?
C7 C8 C9 C18 . . . . -164.7(3) ?
C4 C5 C10 C9 . . . . -174.9(3) ?
C6 C5 C10 C9 . . . . 4.0(4) ?
C4 C5 C10 C1 . . . . 4.8(4) ?
C6 C5 C10 C1 . . . . -176.3(3) ?
C8 C9 C10 C5 . . . . -4.0(4) ?
C18 C9 C10 C5 . . . . 161.3(2) ?
C8 C9 C10 C1 . . . . 176.4(2) ?
C18 C9 C10 C1 . . . . -18.3(4) ?
C2 C1 C10 C5 . . . . -3.4(4) ?
C11 C1 C10 C5 . . . . 166.7(2) ?
C2 C1 C10 C9 . . . . 176.2(2) ?
C11 C1 C10 C9 . . . . -13.7(4) ?
C2 C1 C11 O3 . . . . 117.2(3) ?
C10 C1 C11 O3 . . . . -53.2(4) ?
C2 C1 C11 C12 . . . . -60.4(3) ?
C10 C1 C11 C12 . . . . 129.1(3) ?
O3 C11 C12 C13 . . . . 163.0(3) ?
C1 C11 C12 C13 . . . . -19.4(4) ?
O3 C11 C12 C17 . . . . -16.8(4) ?
C1 C11 C12 C17 . . . . 160.8(2) ?
C17 C12 C13 C14 . . . . -0.2(4) ?
C11 C12 C13 C14 . . . . -179.9(2) ?
C12 C13 C14 C15 . . . . -1.7(4) ?
C13 C14 C15 C16 . . . . 2.1(4) ?
C13 C14 C15 Br1 . . . . -176.3(2) ?
C14 C15 C16 C17 . . . . -0.6(4) ?
Br1 C15 C16 C17 . . . . 177.8(2) ?
C15 C16 C17 C12 . . . . -1.3(4) ?
C13 C12 C17 C16 . . . . 1.7(4) ?
C11 C12 C17 C16 . . . . -178.6(3) ?
C8 C9 C18 O1 . . . . 118.2(3) ?
C10 C9 C18 O1 . . . . -47.3(3) ?
C8 C9 C18 C19 . . . . -61.8(3) ?
C10 C9 C18 C19 . . . . 132.6(3) ?
O1 C18 C19 C20 . . . . -20.0(4) ?
C9 C18 C19 C20 . . . . 160.0(3) ?
O1 C18 C19 C24 . . . . 157.6(3) ?
C9 C18 C19 C24 . . . . -22.4(4) ?
C24 C19 C20 C21 . . . . -0.8(5) ?
C18 C19 C20 C21 . . . . 176.8(3) ?
C19 C20 C21 C22 . . . . -0.7(5) ?
C20 C21 C22 C23 . . . . 1.9(5) ?
C20 C21 C22 Br2 . . . . -177.1(3) ?
C21 C22 C23 C24 . . . . -1.5(5) ?
Br2 C22 C23 C24 . . . . 177.5(2) ?
C20 C19 C24 C23 . . . . 1.3(4) ?
C18 C19 C24 C23 . . . . -176.3(3) ?
C22 C23 C24 C19 . . . . -0.2(4) ?

loop_
_cod_related_entry_id
_cod_related_entry_database
_cod_related_entry_code
1 ChemSpider 24744317
